data_4350684
loop_
_publ_author_name
'Machonkin, Timothy E.'
'Boshart, Monica D.'
'Schofield, Jeremy A.'
'Rodriguez, Meghan M.'
'Grubel, Katarzyna'
'Rokhsana, Dalia'
'Brennessel, William W.'
'Holland, Patrick L.'

_publ_section_title
;
 Structural and spectroscopic characterization of iron(II), cobalt(II),
 and nickel(II) ortho-dihalophenolate complexes: insights into
 metal-halogen secondary bonding.
;
_journal_issue 18
_journal_name_full 'Inorganic chemistry'
_journal_page_first 9837
_journal_page_last 9848
_journal_paper_doi 10.1021/ic501424e
_journal_volume 53
_journal_year 2014
_chemical_formula_moiety 'C51 H37 B Cl2 Co N6 O'
_chemical_formula_sum 'C51 H37 B Cl2 Co N6 O'
_chemical_formula_weight 890.51
_chemical_name_common holmb01
_chemical_name_systematic
; 
 3 
;
_space_group_IT_number 14
_space_group_name_Hall '-P 2yn'
_space_group_name_H-M_alt 'P 1 21/n 1'
_symmetry_cell_setting monoclinic
_symmetry_space_group_name_H-M 'P 1 21/n 1'
_atom_sites_solution_hydrogens geom
_atom_sites_solution_primary direct
_atom_sites_solution_secondary difmap
_audit_creation_method SHELXL-97
_cell_angle_alpha 90.00
_cell_angle_beta 91.876(3)
_cell_angle_gamma 90.00
_cell_formula_units_Z 4
_cell_length_a 10.2718(15)
_cell_length_b 30.796(4)
_cell_length_c 13.4527(19)
_cell_measurement_reflns_used 4030
_cell_measurement_temperature 100.0(5)
_cell_measurement_theta_max 24.22
_cell_measurement_theta_min 2.38
_cell_volume 4253.2(10)
_computing_cell_refinement 'SAINT (Bruker, 2009)'
_computing_data_collection 'APEX2 (Bruker, 2011)'
_computing_data_reduction 'SAINT (Bruker, 2009)'
_computing_molecular_graphics 'SHELXTL (Sheldrick, 2008)'
_computing_publication_material 'SHELXTL (Sheldrick, 2008)'
_computing_structure_refinement 'SHELXL-97 (Sheldrick, 2008)'
_computing_structure_solution 'SIR97 (Altomare et al., 1999)'
_diffrn_ambient_temperature 100.0(5)
_diffrn_measured_fraction_theta_full 1.000
_diffrn_measured_fraction_theta_max 1.000
_diffrn_measurement_device_type 'Bruker SMART APEX II CCD Platform'
_diffrn_measurement_method 'area detector, \w scans per \f'
_diffrn_radiation_monochromator graphite
_diffrn_radiation_source 'fine-focus sealed tube'
_diffrn_radiation_type MoK\a
_diffrn_radiation_wavelength 0.71073
_diffrn_reflns_av_R_equivalents 0.1511
_diffrn_reflns_av_sigmaI/netI 0.0853
_diffrn_reflns_limit_h_max 12
_diffrn_reflns_limit_h_min -12
_diffrn_reflns_limit_k_max 38
_diffrn_reflns_limit_k_min -38
_diffrn_reflns_limit_l_max 16
_diffrn_reflns_limit_l_min -16
_diffrn_reflns_number 63300
_diffrn_reflns_theta_full 26.37
_diffrn_reflns_theta_max 26.37
_diffrn_reflns_theta_min 2.01
_diffrn_standards_number 0
_exptl_absorpt_coefficient_mu 0.577
_exptl_absorpt_correction_T_max 0.9662
_exptl_absorpt_correction_T_min 0.8740
_exptl_absorpt_correction_type multi-scan
_exptl_absorpt_process_details 'SADABS (Sheldrick, 2008)'
_exptl_crystal_colour blue-violet
_exptl_crystal_density_diffrn 1.391
_exptl_crystal_density_method 'not measured'
_exptl_crystal_description plate
_exptl_crystal_F_000 1836
_exptl_crystal_size_max 0.24
_exptl_crystal_size_mid 0.18
_exptl_crystal_size_min 0.06
_refine_diff_density_max 0.539
_refine_diff_density_min -0.477
_refine_diff_density_rms 0.078
_refine_ls_extinction_method none
_refine_ls_goodness_of_fit_ref 1.086
_refine_ls_hydrogen_treatment constr
_refine_ls_matrix_type full
_refine_ls_number_parameters 559
_refine_ls_number_reflns 8696
_refine_ls_number_restraints 0
_refine_ls_restrained_S_all 1.086
_refine_ls_R_factor_all 0.1150
_refine_ls_R_factor_gt 0.0662
_refine_ls_shift/su_max 0.000
_refine_ls_shift/su_mean 0.000
_refine_ls_structure_factor_coef Fsqd
_refine_ls_weighting_details 'calc w=1/[\s^2^(Fo^2^)+(0.0297P)^2^+6.5283P] where P=(Fo^2^+2Fc^2^)/3'
_refine_ls_weighting_scheme calc
_refine_ls_wR_factor_gt 0.1163
_refine_ls_wR_factor_ref 0.1322
_reflns_number_gt 5643
_reflns_number_total 8696
_reflns_threshold_expression >2sigma(I)
_cod_data_source_file ic501424e_si_001.cif
_cod_data_source_block 3
_cod_database_code 4350684

loop_
_symmetry_equiv_pos_as_xyz
'x, y, z'
'-x+1/2, y+1/2, -z+1/2'
'-x, -y, -z'
'x-1/2, -y-1/2, z-1/2'

loop_
_atom_site_label
_atom_site_type_symbol
_atom_site_fract_x
_atom_site_fract_y
_atom_site_fract_z
_atom_site_U_iso_or_equiv
_atom_site_adp_type
_atom_site_occupancy
_atom_site_symmetry_multiplicity
_atom_site_calc_flag
_atom_site_refinement_flags
Co1 Co 0.81289(5) 0.119985(18) 0.30417(4) 0.02127(14) Uani 1 1 d .
Cl1 Cl 0.98623(10) 0.09583(3) 0.15430(8) 0.0299(2) Uani 1 1 d .
Cl2 Cl 0.81087(13) -0.02886(4) 0.39487(10) 0.0483(3) Uani 1 1 d .
O1 O 0.8502(3) 0.06094(9) 0.3285(2) 0.0262(6) Uani 1 1 d .
N1 N 0.9216(3) 0.17502(11) 0.3213(2) 0.0211(7) Uani 1 1 d .
N2 N 0.8488(3) 0.21247(10) 0.3226(2) 0.0215(7) Uani 1 1 d .
N3 N 0.6806(3) 0.14158(10) 0.4079(2) 0.0208(7) Uani 1 1 d .
N4 N 0.6388(3) 0.18332(10) 0.3860(2) 0.0210(7) Uani 1 1 d .
N5 N 0.6957(3) 0.14340(10) 0.1915(2) 0.0211(7) Uani 1 1 d .
N6 N 0.6701(3) 0.18666(10) 0.2026(2) 0.0194(7) Uani 1 1 d .
B1 B 0.6995(4) 0.20993(16) 0.3018(3) 0.0219(10) Uani 1 1 d .
H1 H 0.6615 0.2398 0.2999 0.026 Uiso 1 1 calc R
C1 C 1.0473(4) 0.18749(14) 0.3279(3) 0.0233(9) Uani 1 1 d .
C2 C 1.0547(4) 0.23234(13) 0.3331(3) 0.0230(9) Uani 1 1 d .
H2 H 1.1317 0.2494 0.3375 0.028 Uiso 1 1 calc R
C3 C 0.9280(4) 0.24742(13) 0.3308(3) 0.0217(9) Uani 1 1 d .
C4 C 0.6142(4) 0.12860(13) 0.4864(3) 0.0231(9) Uani 1 1 d .
C5 C 0.5298(4) 0.16136(13) 0.5154(3) 0.0237(9) Uani 1 1 d .
H5 H 0.4718 0.1603 0.5689 0.028 Uiso 1 1 calc R
C6 C 0.5474(4) 0.19538(13) 0.4512(3) 0.0220(9) Uani 1 1 d .
C7 C 0.6385(4) 0.13064(13) 0.1049(3) 0.0227(9) Uani 1 1 d .
C8 C 0.5781(4) 0.16609(14) 0.0589(3) 0.0245(9) Uani 1 1 d .
H8 H 0.5309 0.1661 -0.0030 0.029 Uiso 1 1 calc R
C9 C 0.5999(4) 0.20103(14) 0.1206(3) 0.0227(9) Uani 1 1 d .
C10 C 1.1541(4) 0.15617(13) 0.3290(3) 0.0234(9) Uani 1 1 d .
C11 C 1.1535(4) 0.11857(14) 0.3851(3) 0.0283(9) Uani 1 1 d .
H11 H 1.0807 0.1120 0.4242 0.034 Uiso 1 1 calc R
C12 C 1.2580(4) 0.09049(14) 0.3845(3) 0.0306(10) Uani 1 1 d .
H12 H 1.2568 0.0648 0.4234 0.037 Uiso 1 1 calc R
C13 C 1.3643(4) 0.09946(14) 0.3280(3) 0.0303(10) Uani 1 1 d .
H13 H 1.4364 0.0801 0.3284 0.036 Uiso 1 1 calc R
C14 C 1.3656(4) 0.13627(15) 0.2716(3) 0.0327(11) Uani 1 1 d .
H14 H 1.4382 0.1423 0.2317 0.039 Uiso 1 1 calc R
C15 C 1.2618(4) 0.16482(14) 0.2721(3) 0.0281(10) Uani 1 1 d .
H15 H 1.2640 0.1906 0.2333 0.034 Uiso 1 1 calc R
C16 C 0.8841(4) 0.29283(13) 0.3375(3) 0.0234(9) Uani 1 1 d .
C17 C 0.7801(4) 0.30550(14) 0.3945(3) 0.0262(9) Uani 1 1 d .
H17 H 0.7314 0.2842 0.4282 0.031 Uiso 1 1 calc R
C18 C 0.7470(4) 0.34868(15) 0.4026(3) 0.0361(11) Uani 1 1 d .
H18 H 0.6755 0.3569 0.4416 0.043 Uiso 1 1 calc R
C19 C 0.8167(5) 0.37992(16) 0.3549(4) 0.0395(11) Uani 1 1 d .
H19 H 0.7934 0.4096 0.3607 0.047 Uiso 1 1 calc R
C20 C 0.9213(5) 0.36818(15) 0.2980(3) 0.0382(12) Uani 1 1 d .
H20 H 0.9700 0.3898 0.2651 0.046 Uiso 1 1 calc R
C21 C 0.9540(4) 0.32509(14) 0.2895(3) 0.0287(10) Uani 1 1 d .
H21 H 1.0254 0.3171 0.2503 0.034 Uiso 1 1 calc R
C22 C 0.6335(4) 0.08676(13) 0.5374(3) 0.0256(9) Uani 1 1 d .
C23 C 0.7557(4) 0.06794(14) 0.5493(3) 0.0295(10) Uani 1 1 d .
H23 H 0.8278 0.0798 0.5161 0.035 Uiso 1 1 calc R
C24 C 0.7726(5) 0.03198(15) 0.6094(3) 0.0394(12) Uani 1 1 d .
H24 H 0.8566 0.0193 0.6174 0.047 Uiso 1 1 calc R
C25 C 0.6691(5) 0.01424(15) 0.6579(3) 0.0424(13) Uani 1 1 d .
H25 H 0.6823 -0.0098 0.7015 0.051 Uiso 1 1 calc R
C26 C 0.5469(5) 0.03147(16) 0.6430(4) 0.0453(13) Uani 1 1 d .
H26 H 0.4744 0.0183 0.6732 0.054 Uiso 1 1 calc R
C27 C 0.5288(4) 0.06779(14) 0.5843(3) 0.0335(10) Uani 1 1 d .
H27 H 0.4442 0.0800 0.5758 0.040 Uiso 1 1 calc R
C28 C 0.4896(4) 0.23911(13) 0.4540(3) 0.0228(9) Uani 1 1 d .
C29 C 0.4900(4) 0.26055(14) 0.5449(3) 0.0280(10) Uani 1 1 d .
H29 H 0.5251 0.2465 0.6026 0.034 Uiso 1 1 calc R
C30 C 0.4401(4) 0.30205(15) 0.5526(3) 0.0342(11) Uani 1 1 d .
H30 H 0.4410 0.3162 0.6154 0.041 Uiso 1 1 calc R
C31 C 0.3893(4) 0.32298(15) 0.4698(3) 0.0330(11) Uani 1 1 d .
H31 H 0.3565 0.3517 0.4749 0.040 Uiso 1 1 calc R
C32 C 0.3865(4) 0.30175(14) 0.3788(3) 0.0294(10) Uani 1 1 d .
H32 H 0.3517 0.3161 0.3213 0.035 Uiso 1 1 calc R
C33 C 0.4341(4) 0.25996(14) 0.3712(3) 0.0279(10) Uani 1 1 d .
H33 H 0.4288 0.2453 0.3090 0.034 Uiso 1 1 calc R
C34 C 0.6458(3) 0.08549(13) 0.0718(3) 0.0237(9) Uani 1 1 d .
C35 C 0.6422(4) 0.05142(14) 0.1384(3) 0.0270(10) Uani 1 1 d .
H35 H 0.6343 0.0574 0.2072 0.032 Uiso 1 1 calc R
C36 C 0.6500(4) 0.00870(14) 0.1066(3) 0.0285(10) Uani 1 1 d .
H36 H 0.6469 -0.0144 0.1534 0.034 Uiso 1 1 calc R
C37 C 0.6623(4) -0.00022(15) 0.0063(3) 0.0339(11) Uani 1 1 d .
H37 H 0.6695 -0.0294 -0.0159 0.041 Uiso 1 1 calc R
C38 C 0.6640(4) 0.03331(15) -0.0607(3) 0.0342(11) Uani 1 1 d .
H38 H 0.6711 0.0271 -0.1295 0.041 Uiso 1 1 calc R
C39 C 0.6557(4) 0.07596(14) -0.0296(3) 0.0269(9) Uani 1 1 d .
H39 H 0.6566 0.0988 -0.0769 0.032 Uiso 1 1 calc R
C40 C 0.5601(4) 0.24668(14) 0.1108(3) 0.0250(9) Uani 1 1 d .
C41 C 0.4276(4) 0.25668(15) 0.0914(3) 0.0294(10) Uani 1 1 d .
H41 H 0.3653 0.2340 0.0832 0.035 Uiso 1 1 calc R
C42 C 0.3890(5) 0.29941(16) 0.0843(3) 0.0380(12) Uani 1 1 d .
H42 H 0.3000 0.3061 0.0704 0.046 Uiso 1 1 calc R
C43 C 0.4783(5) 0.33264(16) 0.0973(3) 0.0415(12) Uani 1 1 d .
H43 H 0.4503 0.3620 0.0937 0.050 Uiso 1 1 calc R
C44 C 0.6089(5) 0.32312(15) 0.1155(3) 0.0388(11) Uani 1 1 d .
H44 H 0.6708 0.3459 0.1236 0.047 Uiso 1 1 calc R
C45 C 0.6478(4) 0.28052(14) 0.1216(3) 0.0294(10) Uani 1 1 d .
H45 H 0.7374 0.2741 0.1337 0.035 Uiso 1 1 calc R
C46 C 0.9039(4) 0.03155(14) 0.2717(3) 0.0237(9) Uani 1 1 d .
C47 C 0.9732(4) 0.04148(13) 0.1859(3) 0.0243(9) Uani 1 1 d .
C48 C 1.0281(4) 0.01021(15) 0.1277(3) 0.0314(10) Uani 1 1 d .
H48 H 1.0756 0.0186 0.0714 0.038 Uiso 1 1 calc R
C49 C 1.0152(4) -0.03307(15) 0.1501(3) 0.0345(11) Uani 1 1 d .
H49 H 1.0525 -0.0546 0.1092 0.041 Uiso 1 1 calc R
C50 C 0.9474(4) -0.04487(14) 0.2324(3) 0.0322(10) Uani 1 1 d .
H50 H 0.9366 -0.0747 0.2485 0.039 Uiso 1 1 calc R
C51 C 0.8953(4) -0.01305(14) 0.2914(3) 0.0284(10) Uani 1 1 d .

loop_
_atom_site_aniso_label
_atom_site_aniso_U_11
_atom_site_aniso_U_22
_atom_site_aniso_U_33
_atom_site_aniso_U_23
_atom_site_aniso_U_13
_atom_site_aniso_U_12
Co1 0.0165(3) 0.0267(3) 0.0205(3) 0.0002(3) -0.00167(19) 0.0002(2)
Cl1 0.0289(6) 0.0321(6) 0.0287(6) 0.0003(5) 0.0017(4) -0.0009(5)
Cl2 0.0597(8) 0.0361(7) 0.0506(8) 0.0062(6) 0.0250(6) -0.0011(6)
O1 0.0272(16) 0.0282(17) 0.0233(16) -0.0014(12) 0.0018(12) 0.0022(13)
N1 0.0174(17) 0.031(2) 0.0153(17) 0.0022(14) -0.0002(12) 0.0031(15)
N2 0.0194(17) 0.027(2) 0.0177(17) 0.0015(14) -0.0039(13) 0.0020(14)
N3 0.0182(17) 0.0222(19) 0.0217(18) -0.0001(14) -0.0024(13) 0.0000(14)
N4 0.0168(16) 0.0270(19) 0.0192(18) -0.0011(14) -0.0004(13) -0.0019(14)
N5 0.0182(17) 0.0245(19) 0.0204(17) -0.0028(15) -0.0016(13) -0.0007(14)
N6 0.0186(17) 0.0235(18) 0.0162(17) -0.0001(14) 0.0013(13) -0.0001(14)
B1 0.019(2) 0.028(3) 0.018(2) 0.0003(19) -0.0036(17) -0.0013(19)
C1 0.016(2) 0.035(3) 0.019(2) -0.0007(18) -0.0002(15) -0.0024(17)
C2 0.016(2) 0.032(2) 0.021(2) -0.0003(18) -0.0004(15) -0.0034(17)
C3 0.022(2) 0.030(2) 0.013(2) 0.0007(17) 0.0016(15) -0.0052(17)
C4 0.020(2) 0.029(2) 0.020(2) -0.0033(17) -0.0021(15) -0.0012(17)
C5 0.023(2) 0.032(2) 0.016(2) -0.0023(18) 0.0013(16) -0.0021(18)
C6 0.020(2) 0.028(2) 0.018(2) -0.0040(17) -0.0003(15) -0.0010(17)
C7 0.0155(19) 0.032(2) 0.021(2) 0.0001(17) -0.0030(15) -0.0031(17)
C8 0.020(2) 0.038(3) 0.015(2) 0.0002(18) -0.0020(15) 0.0005(18)
C9 0.0160(19) 0.035(2) 0.017(2) 0.0023(18) 0.0017(15) 0.0002(17)
C10 0.016(2) 0.033(2) 0.021(2) -0.0038(18) -0.0023(15) -0.0039(17)
C11 0.019(2) 0.038(3) 0.028(2) 0.005(2) 0.0026(16) -0.001(2)
C12 0.026(2) 0.031(3) 0.034(3) -0.001(2) -0.0024(18) 0.0036(19)
C13 0.017(2) 0.033(3) 0.040(3) -0.008(2) -0.0020(18) 0.0035(18)
C14 0.017(2) 0.045(3) 0.036(3) -0.006(2) 0.0061(18) -0.0060(19)
C15 0.022(2) 0.033(3) 0.030(2) 0.0002(19) 0.0006(17) -0.0046(18)
C16 0.025(2) 0.028(2) 0.017(2) 0.0002(17) -0.0079(16) -0.0023(18)
C17 0.024(2) 0.030(2) 0.024(2) -0.0021(19) -0.0030(17) -0.0029(18)
C18 0.032(3) 0.032(3) 0.043(3) -0.007(2) -0.012(2) 0.003(2)
C19 0.044(3) 0.025(2) 0.049(3) -0.001(2) -0.016(2) 0.004(2)
C20 0.044(3) 0.031(3) 0.038(3) 0.006(2) -0.014(2) -0.011(2)
C21 0.028(2) 0.033(3) 0.024(2) 0.0012(19) -0.0051(17) -0.0036(19)
C22 0.030(2) 0.029(2) 0.018(2) 0.0004(18) -0.0022(16) -0.0021(18)
C23 0.032(2) 0.032(3) 0.024(2) -0.0033(19) -0.0088(18) 0.000(2)
C24 0.046(3) 0.037(3) 0.034(3) -0.002(2) -0.016(2) 0.006(2)
C25 0.073(4) 0.031(3) 0.023(3) 0.002(2) -0.001(2) 0.006(3)
C26 0.063(4) 0.034(3) 0.040(3) 0.000(2) 0.018(2) -0.003(3)
C27 0.038(3) 0.031(3) 0.032(3) 0.002(2) 0.008(2) 0.001(2)
C28 0.020(2) 0.030(2) 0.019(2) -0.0026(17) 0.0020(15) -0.0001(17)
C29 0.029(2) 0.031(2) 0.025(2) -0.0022(19) 0.0046(17) -0.0019(19)
C30 0.037(3) 0.038(3) 0.028(2) -0.003(2) 0.0108(19) -0.001(2)
C31 0.027(2) 0.029(3) 0.044(3) -0.001(2) 0.010(2) 0.0029(19)
C32 0.021(2) 0.036(3) 0.032(2) 0.000(2) 0.0002(17) 0.0061(19)
C33 0.020(2) 0.041(3) 0.022(2) -0.0011(19) -0.0026(17) -0.0040(19)
C34 0.0121(19) 0.032(2) 0.027(2) -0.0034(19) -0.0023(16) 0.0002(17)
C35 0.022(2) 0.033(3) 0.025(2) -0.0014(19) -0.0068(17) -0.0012(18)
C36 0.019(2) 0.030(2) 0.036(3) 0.002(2) -0.0034(18) -0.0015(18)
C37 0.020(2) 0.036(3) 0.045(3) -0.012(2) -0.0041(19) 0.0021(19)
C38 0.025(2) 0.046(3) 0.032(3) -0.012(2) -0.0029(18) -0.003(2)
C39 0.022(2) 0.035(3) 0.023(2) -0.0041(19) 0.0002(17) -0.0015(18)
C40 0.026(2) 0.034(2) 0.015(2) 0.0036(18) -0.0008(16) 0.0028(19)
C41 0.027(2) 0.041(3) 0.020(2) 0.0002(19) -0.0041(17) 0.007(2)
C42 0.039(3) 0.049(3) 0.026(3) 0.003(2) -0.006(2) 0.016(2)
C43 0.058(3) 0.031(3) 0.034(3) 0.003(2) -0.001(2) 0.016(2)
C44 0.048(3) 0.033(3) 0.035(3) 0.007(2) -0.003(2) -0.002(2)
C45 0.029(2) 0.033(3) 0.026(2) 0.0049(19) -0.0028(18) 0.001(2)
C46 0.0151(19) 0.033(2) 0.023(2) -0.0033(19) -0.0029(15) 0.0067(17)
C47 0.017(2) 0.029(2) 0.026(2) -0.0010(18) -0.0060(16) -0.0011(17)
C48 0.024(2) 0.040(3) 0.031(2) -0.005(2) 0.0010(18) 0.001(2)
C49 0.030(2) 0.035(3) 0.039(3) -0.009(2) -0.002(2) 0.003(2)
C50 0.029(2) 0.028(3) 0.040(3) -0.002(2) -0.004(2) 0.0002(19)
C51 0.019(2) 0.038(3) 0.028(2) 0.003(2) 0.0023(17) 0.0007(19)

loop_
_atom_type_symbol
_atom_type_description
_atom_type_scat_dispersion_real
_atom_type_scat_dispersion_imag
_atom_type_scat_source
C C 0.0033 0.0016 'International Tables Vol C Tables 4.2.6.8 and 6.1.1.4'
H H 0.0000 0.0000 'International Tables Vol C Tables 4.2.6.8 and 6.1.1.4'
B B 0.0013 0.0007 'International Tables Vol C Tables 4.2.6.8 and 6.1.1.4'
N N 0.0061 0.0033 'International Tables Vol C Tables 4.2.6.8 and 6.1.1.4'
O O 0.0106 0.0060 'International Tables Vol C Tables 4.2.6.8 and 6.1.1.4'
Cl Cl 0.1484 0.1585 'International Tables Vol C Tables 4.2.6.8 and 6.1.1.4'
Co Co 0.3494 0.9721 'International Tables Vol C Tables 4.2.6.8 and 6.1.1.4'

loop_
_geom_angle_atom_site_label_1
_geom_angle_atom_site_label_2
_geom_angle_atom_site_label_3
_geom_angle
O1 Co1 N5 125.66(12)
O1 Co1 N1 132.45(12)
N5 Co1 N1 95.63(12)
O1 Co1 N3 108.90(12)
N5 Co1 N3 90.15(12)
N1 Co1 N3 91.47(12)
C46 O1 Co1 130.4(3)
C1 N1 N2 106.3(3)
C1 N1 Co1 139.9(3)
N2 N1 Co1 113.7(2)
C3 N2 N1 110.0(3)
C3 N2 B1 130.1(3)
N1 N2 B1 119.4(3)
C4 N3 N4 106.5(3)
C4 N3 Co1 142.4(3)
N4 N3 Co1 110.9(2)
C6 N4 N3 109.4(3)
C6 N4 B1 129.2(3)
N3 N4 B1 121.3(3)
C7 N5 N6 107.4(3)
C7 N5 Co1 140.5(3)
N6 N5 Co1 112.0(2)
N5 N6 C9 109.0(3)
N5 N6 B1 121.1(3)
C9 N6 B1 129.2(3)
N6 B1 N4 108.5(3)
N6 B1 N2 110.2(3)
N4 B1 N2 108.4(3)
N6 B1 H1 109.9
N4 B1 H1 109.9
N2 B1 H1 109.9
N1 C1 C2 109.7(3)
N1 C1 C10 122.0(4)
C2 C1 C10 128.2(3)
C3 C2 C1 106.6(3)
C3 C2 H2 126.7
C1 C2 H2 126.7
N2 C3 C2 107.4(4)
N2 C3 C16 125.1(3)
C2 C3 C16 127.5(4)
N3 C4 C5 110.0(4)
N3 C4 C22 124.5(4)
C5 C4 C22 125.4(4)
C6 C5 C4 106.3(4)
C6 C5 H5 126.8
C4 C5 H5 126.8
N4 C6 C5 107.8(3)
N4 C6 C28 123.7(4)
C5 C6 C28 128.3(4)
N5 C7 C8 109.4(3)
N5 C7 C34 121.0(3)
C8 C7 C34 129.6(4)
C9 C8 C7 106.5(3)
C9 C8 H8 126.7
C7 C8 H8 126.7
N6 C9 C8 107.7(4)
N6 C9 C40 121.3(3)
C8 C9 C40 131.0(4)
C11 C10 C15 118.6(4)
C11 C10 C1 122.8(4)
C15 C10 C1 118.6(4)
C12 C11 C10 120.4(4)
C12 C11 H11 119.8
C10 C11 H11 119.8
C13 C12 C11 120.5(4)
C13 C12 H12 119.7
C11 C12 H12 119.7
C14 C13 C12 119.7(4)
C14 C13 H13 120.1
C12 C13 H13 120.1
C13 C14 C15 120.2(4)
C13 C14 H14 119.9
C15 C14 H14 119.9
C14 C15 C10 120.6(4)
C14 C15 H15 119.7
C10 C15 H15 119.7
C17 C16 C21 118.1(4)
C17 C16 C3 122.8(4)
C21 C16 C3 118.9(4)
C18 C17 C16 120.7(4)
C18 C17 H17 119.7
C16 C17 H17 119.7
C19 C18 C17 120.4(5)
C19 C18 H18 119.8
C17 C18 H18 119.8
C18 C19 C20 120.1(4)
C18 C19 H19 120.0
C20 C19 H19 120.0
C21 C20 C19 119.6(4)
C21 C20 H20 120.2
C19 C20 H20 120.2
C20 C21 C16 121.2(4)
C20 C21 H21 119.4
C16 C21 H21 119.4
C23 C22 C27 118.8(4)
C23 C22 C4 121.9(4)
C27 C22 C4 119.0(4)
C24 C23 C22 120.0(4)
C24 C23 H23 120.0
C22 C23 H23 120.0
C23 C24 C25 120.8(5)
C23 C24 H24 119.6
C25 C24 H24 119.6
C26 C25 C24 119.6(5)
C26 C25 H25 120.2
C24 C25 H25 120.2
C25 C26 C27 120.2(5)
C25 C26 H26 119.9
C27 C26 H26 119.9
C26 C27 C22 120.5(4)
C26 C27 H27 119.7
C22 C27 H27 119.7
C33 C28 C29 118.3(4)
C33 C28 C6 123.8(4)
C29 C28 C6 117.9(4)
C30 C29 C28 121.0(4)
C30 C29 H29 119.5
C28 C29 H29 119.5
C31 C30 C29 120.3(4)
C31 C30 H30 119.8
C29 C30 H30 119.8
C30 C31 C32 119.4(4)
C30 C31 H31 120.3
C32 C31 H31 120.3
C33 C32 C31 120.4(4)
C33 C32 H32 119.8
C31 C32 H32 119.8
C32 C33 C28 120.5(4)
C32 C33 H33 119.8
C28 C33 H33 119.8
C35 C34 C39 118.4(4)
C35 C34 C7 121.5(4)
C39 C34 C7 120.1(4)
C34 C35 C36 121.2(4)
C34 C35 H35 119.4
C36 C35 H35 119.4
C35 C36 C37 119.7(4)
C35 C36 H36 120.1
C37 C36 H36 120.1
C38 C37 C36 119.6(4)
C38 C37 H37 120.2
C36 C37 H37 120.2
C37 C38 C39 121.0(4)
C37 C38 H38 119.5
C39 C38 H38 119.5
C38 C39 C34 120.0(4)
C38 C39 H39 120.0
C34 C39 H39 120.0
C45 C40 C41 118.4(4)
C45 C40 C9 122.2(4)
C41 C40 C9 119.3(4)
C42 C41 C40 119.7(4)
C42 C41 H41 120.2
C40 C41 H41 120.2
C41 C42 C43 120.7(4)
C41 C42 H42 119.6
C43 C42 H42 119.6
C42 C43 C44 120.0(4)
C42 C43 H43 120.0
C44 C43 H43 120.0
C45 C44 C43 119.4(4)
C45 C44 H44 120.3
C43 C44 H44 120.3
C44 C45 C40 121.8(4)
C44 C45 H45 119.1
C40 C45 H45 119.1
O1 C46 C51 122.3(4)
O1 C46 C47 124.0(4)
C51 C46 C47 113.8(4)
C48 C47 C46 122.8(4)
C48 C47 Cl1 120.1(3)
C46 C47 Cl1 117.1(3)
C49 C48 C47 120.7(4)
C49 C48 H48 119.6
C47 C48 H48 119.6
C48 C49 C50 119.2(4)
C48 C49 H49 120.4
C50 C49 H49 120.4
C49 C50 C51 119.4(4)
C49 C50 H50 120.3
C51 C50 H50 120.3
C50 C51 C46 124.0(4)
C50 C51 Cl2 118.4(3)
C46 C51 Cl2 117.6(3)

loop_
_geom_bond_atom_site_label_1
_geom_bond_atom_site_label_2
_geom_bond_distance
Co1 O1 1.885(3)
Co1 N5 2.036(3)
Co1 N1 2.038(3)
Co1 N3 2.088(3)
Cl1 C47 1.733(4)
Cl2 C51 1.734(4)
O1 C46 1.317(5)
N1 C1 1.348(5)
N1 N2 1.375(4)
N2 C3 1.352(5)
N2 B1 1.551(5)
N3 C4 1.337(5)
N3 N4 1.384(4)
N4 C6 1.358(5)
N4 B1 1.545(5)
N5 C7 1.347(5)
N5 N6 1.367(4)
N6 C9 1.371(5)
N6 B1 1.537(5)
B1 H1 1.0000
C1 C2 1.385(6)
C1 C10 1.460(5)
C2 C3 1.380(5)
C2 H2 0.9500
C3 C16 1.473(6)
C4 C5 1.394(5)
C4 C22 1.470(6)
C5 C6 1.373(5)
C5 H5 0.9500
C6 C28 1.472(6)
C7 C8 1.391(5)
C7 C34 1.462(6)
C8 C9 1.374(6)
C8 H8 0.9500
C9 C40 1.469(6)
C10 C11 1.382(6)
C10 C15 1.391(5)
C11 C12 1.379(6)
C11 H11 0.9500
C12 C13 1.379(6)
C12 H12 0.9500
C13 C14 1.365(6)
C13 H13 0.9500
C14 C15 1.383(6)
C14 H14 0.9500
C15 H15 0.9500
C16 C17 1.392(6)
C16 C21 1.396(6)
C17 C18 1.378(6)
C17 H17 0.9500
C18 C19 1.372(6)
C18 H18 0.9500
C19 C20 1.387(7)
C19 H19 0.9500
C20 C21 1.375(6)
C20 H20 0.9500
C21 H21 0.9500
C22 C23 1.387(6)
C22 C27 1.394(6)
C23 C24 1.379(6)
C23 H23 0.9500
C24 C25 1.379(7)
C24 H24 0.9500
C25 C26 1.372(7)
C25 H25 0.9500
C26 C27 1.378(6)
C26 H26 0.9500
C27 H27 0.9500
C28 C33 1.392(5)
C28 C29 1.389(5)
C29 C30 1.382(6)
C29 H29 0.9500
C30 C31 1.374(6)
C30 H30 0.9500
C31 C32 1.388(6)
C31 H31 0.9500
C32 C33 1.382(6)
C32 H32 0.9500
C33 H33 0.9500
C34 C35 1.381(6)
C34 C39 1.402(5)
C35 C36 1.386(6)
C35 H35 0.9500
C36 C37 1.387(6)
C36 H36 0.9500
C37 C38 1.371(6)
C37 H37 0.9500
C38 C39 1.382(6)
C38 H38 0.9500
C39 H39 0.9500
C40 C45 1.382(6)
C40 C41 1.412(5)
C41 C42 1.377(6)
C41 H41 0.9500
C42 C43 1.382(7)
C42 H42 0.9500
C43 C44 1.387(6)
C43 H43 0.9500
C44 C45 1.373(6)
C44 H44 0.9500
C45 H45 0.9500
C46 C51 1.402(6)
C46 C47 1.410(5)
C47 C48 1.374(6)
C48 C49 1.374(6)
C48 H48 0.9500
C49 C50 1.377(6)
C49 H49 0.9500
C50 C51 1.380(6)
C50 H50 0.9500

loop_
_geom_torsion_atom_site_label_1
_geom_torsion_atom_site_label_2
_geom_torsion_atom_site_label_3
_geom_torsion_atom_site_label_4
_geom_torsion
N5 Co1 O1 C46 59.1(4)
N1 Co1 O1 C46 -86.0(3)
N3 Co1 O1 C46 163.5(3)
O1 Co1 N1 C1 21.8(5)
N5 Co1 N1 C1 -130.3(4)
N3 Co1 N1 C1 139.4(4)
O1 Co1 N1 N2 -162.1(2)
N5 Co1 N1 N2 45.7(2)
N3 Co1 N1 N2 -44.6(2)
C1 N1 N2 C3 -0.6(4)
Co1 N1 N2 C3 -178.0(2)
C1 N1 N2 B1 171.8(3)
Co1 N1 N2 B1 -5.5(4)
O1 Co1 N3 C4 1.3(4)
N5 Co1 N3 C4 129.4(4)
N1 Co1 N3 C4 -135.0(4)
O1 Co1 N3 N4 -173.2(2)
N5 Co1 N3 N4 -45.1(2)
N1 Co1 N3 N4 50.6(2)
C4 N3 N4 C6 -0.1(4)
Co1 N3 N4 C6 176.4(2)
C4 N3 N4 B1 177.0(3)
Co1 N3 N4 B1 -6.5(4)
O1 Co1 N5 C7 -14.7(5)
N1 Co1 N5 C7 140.2(4)
N3 Co1 N5 C7 -128.3(4)
O1 Co1 N5 N6 169.8(2)
N1 Co1 N5 N6 -35.3(2)
N3 Co1 N5 N6 56.2(2)
C7 N5 N6 C9 -1.8(4)
Co1 N5 N6 C9 175.2(2)
C7 N5 N6 B1 168.8(3)
Co1 N5 N6 B1 -14.2(4)
N5 N6 B1 N4 -50.5(4)
C9 N6 B1 N4 118.1(4)
N5 N6 B1 N2 68.0(4)
C9 N6 B1 N2 -123.4(4)
C6 N4 B1 N6 -120.0(4)
N3 N4 B1 N6 63.5(4)
C6 N4 B1 N2 120.4(4)
N3 N4 B1 N2 -56.1(4)
C3 N2 B1 N6 116.6(4)
N1 N2 B1 N6 -54.1(4)
C3 N2 B1 N4 -124.9(4)
N1 N2 B1 N4 64.4(4)
N2 N1 C1 C2 -0.1(4)
Co1 N1 C1 C2 176.1(3)
N2 N1 C1 C10 179.9(3)
Co1 N1 C1 C10 -3.9(6)
N1 C1 C2 C3 0.7(4)
C10 C1 C2 C3 -179.2(4)
N1 N2 C3 C2 1.1(4)
B1 N2 C3 C2 -170.3(4)
N1 N2 C3 C16 -178.1(3)
B1 N2 C3 C16 10.5(6)
C1 C2 C3 N2 -1.1(4)
C1 C2 C3 C16 178.0(4)
N4 N3 C4 C5 0.1(4)
Co1 N3 C4 C5 -174.5(3)
N4 N3 C4 C22 -176.7(3)
Co1 N3 C4 C22 8.7(7)
N3 C4 C5 C6 -0.2(4)
C22 C4 C5 C6 176.7(4)
N3 N4 C6 C5 0.0(4)
B1 N4 C6 C5 -176.8(3)
N3 N4 C6 C28 175.1(3)
B1 N4 C6 C28 -1.7(6)
C4 C5 C6 N4 0.1(4)
C4 C5 C6 C28 -174.7(4)
N6 N5 C7 C8 1.2(4)
Co1 N5 C7 C8 -174.4(3)
N6 N5 C7 C34 -178.9(3)
Co1 N5 C7 C34 5.5(6)
N5 C7 C8 C9 -0.1(4)
C34 C7 C8 C9 180.0(4)
N5 N6 C9 C8 1.8(4)
B1 N6 C9 C8 -167.9(4)
N5 N6 C9 C40 -178.9(3)
B1 N6 C9 C40 11.4(6)
C7 C8 C9 N6 -1.0(4)
C7 C8 C9 C40 179.8(4)
N1 C1 C10 C11 -44.1(6)
C2 C1 C10 C11 135.8(4)
N1 C1 C10 C15 136.8(4)
C2 C1 C10 C15 -43.3(6)
C15 C10 C11 C12 0.2(6)
C1 C10 C11 C12 -178.9(4)
C10 C11 C12 C13 -0.1(6)
C11 C12 C13 C14 -0.5(6)
C12 C13 C14 C15 1.0(6)
C13 C14 C15 C10 -0.9(6)
C11 C10 C15 C14 0.3(6)
C1 C10 C15 C14 179.4(4)
N2 C3 C16 C17 41.5(6)
C2 C3 C16 C17 -137.5(4)
N2 C3 C16 C21 -142.5(4)
C2 C3 C16 C21 38.5(6)
C21 C16 C17 C18 0.4(6)
C3 C16 C17 C18 176.5(4)
C16 C17 C18 C19 -0.3(6)
C17 C18 C19 C20 -0.1(6)
C18 C19 C20 C21 0.3(6)
C19 C20 C21 C16 -0.2(6)
C17 C16 C21 C20 -0.1(6)
C3 C16 C21 C20 -176.4(4)
N3 C4 C22 C23 36.1(6)
C5 C4 C22 C23 -140.3(4)
N3 C4 C22 C27 -151.0(4)
C5 C4 C22 C27 32.7(6)
C27 C22 C23 C24 -2.1(6)
C4 C22 C23 C24 170.8(4)
C22 C23 C24 C25 0.2(7)
C23 C24 C25 C26 2.8(7)
C24 C25 C26 C27 -3.7(7)
C25 C26 C27 C22 1.7(7)
C23 C22 C27 C26 1.2(6)
C4 C22 C27 C26 -172.0(4)
N4 C6 C28 C33 52.1(6)
C5 C6 C28 C33 -133.8(4)
N4 C6 C28 C29 -128.4(4)
C5 C6 C28 C29 45.7(6)
C33 C28 C29 C30 -1.9(6)
C6 C28 C29 C30 178.5(4)
C28 C29 C30 C31 -0.2(6)
C29 C30 C31 C32 1.1(6)
C30 C31 C32 C33 0.1(6)
C31 C32 C33 C28 -2.3(6)
C29 C28 C33 C32 3.1(6)
C6 C28 C33 C32 -177.3(4)
N5 C7 C34 C35 36.2(5)
C8 C7 C34 C35 -143.9(4)
N5 C7 C34 C39 -144.2(4)
C8 C7 C34 C39 35.7(6)
C39 C34 C35 C36 0.8(6)
C7 C34 C35 C36 -179.6(3)
C34 C35 C36 C37 0.4(6)
C35 C36 C37 C38 -1.3(6)
C36 C37 C38 C39 1.0(6)
C37 C38 C39 C34 0.2(6)
C35 C34 C39 C38 -1.2(6)
C7 C34 C39 C38 179.2(3)
N6 C9 C40 C45 52.3(6)
C8 C9 C40 C45 -128.5(5)
N6 C9 C40 C41 -126.5(4)
C8 C9 C40 C41 52.6(6)
C45 C40 C41 C42 -0.4(6)
C9 C40 C41 C42 178.5(4)
C40 C41 C42 C43 -0.8(6)
C41 C42 C43 C44 1.4(7)
C42 C43 C44 C45 -0.8(7)
C43 C44 C45 C40 -0.4(7)
C41 C40 C45 C44 1.0(6)
C9 C40 C45 C44 -177.9(4)
Co1 O1 C46 C51 -163.8(3)
Co1 O1 C46 C47 15.4(5)
O1 C46 C47 C48 -179.9(4)
C51 C46 C47 C48 -0.6(5)
O1 C46 C47 Cl1 -0.5(5)
C51 C46 C47 Cl1 178.8(3)
C46 C47 C48 C49 1.4(6)
Cl1 C47 C48 C49 -178.0(3)
C47 C48 C49 C50 -0.7(6)
C48 C49 C50 C51 -0.8(6)
C49 C50 C51 C46 1.7(6)
C49 C50 C51 Cl2 -179.8(3)
O1 C46 C51 C50 178.4(4)
C47 C46 C51 C50 -1.0(6)
O1 C46 C51 Cl2 -0.2(5)
C47 C46 C51 Cl2 -179.5(3)
